data_7720676
loop_
_publ_author_name
'Bazaga-Garc&#xed;a, Montse'
'Colodrero, Rosario M. P.'
'V&#xed;lchez-C&#xf3;zar, &#xc1;lvaro'
'Olivera-Pastor, Pascual'
'Cecilia, Juan A.'
'Kurowski, &#x141;ukasz'
'Zar&#x119;ba, Jan K'
'Cabeza, Aurelio'

_publ_section_title
;
 Structural characterization, proton conductivity and furfural catalysis
 of novel polyfunctional zirconium phosphonates.
;
_journal_issue 14
_journal_name_full 'Dalton transactions (Cambridge, England : 2003)'
_journal_page_first 5667
_journal_page_last 5678
_journal_paper_doi 10.1039/d5dt02947c
_journal_volume 55
_journal_year 2026
_chemical_formula_moiety 'C9 O9 P3 Zr'
_chemical_formula_sum 'C9 O9 P3 Zr'
_chemical_formula_weight 436.23
_space_group_crystal_system monoclinic
_space_group_IT_number 14
_space_group_name_Hall '-P 2yab'
_space_group_name_H-M_alt 'P 1 21/a 1'
_audit_creation_date 2024-06-27T08:01
_audit_creation_method 'created in GSAS-II'
_audit_update_record
;
2025-07-17 deposited with the CCDC.	2026-03-11 downloaded from the CCDC.
;
_cell_angle_alpha 90
_cell_angle_beta 95.484(4)
_cell_angle_gamma 90
_cell_formula_units_Z 4
_cell_length_a 14.9761(17)
_cell_length_b 17.2650(9)
_cell_length_c 5.2987(3)
_cell_measurement_temperature 298
_cell_volume 1363.77(19)
_computing_structure_refinement 'GSAS-II (Toby & Von Dreele, J. Appl. Cryst. 46, 544-549, 2013)'
_diffrn_ambient_pressure 100
_diffrn_ambient_temperature 300
_diffrn_radiation_polarisn_ratio 0.8800
_diffrn_radiation_probe x-ray
_diffrn_radiation_type 'Mo K\a'
_diffrn_radiation_wavelength 0.70930
_diffrn_source 'sealed x-ray tube'
_diffrn_source_type 'Bruker D8 ADVANCE'
_exptl_crystal_density_diffrn 2.1246
_pd_block_id 2024-06-27T08:01|Zr-BTMP_1-1_cap05_Mo|CabezaAurelio|BrukerD8ADVANCE
_pd_calc_method 'Rietveld Refinement'
_pd_instr_location ' ?'
_pd_meas_2theta_range_inc 0.01670
_pd_meas_2theta_range_max 49.98900
_pd_meas_2theta_range_min 1.07500
_pd_phase_name Zr-BTMP_1-1
_pd_proc_2theta_range_inc 0.01670
_pd_proc_2theta_range_max 49.95386
_pd_proc_2theta_range_min 1.03986
_pd_proc_info_datetime 2024-06-27T08:01
_pd_proc_info_excluded_regions ' ?'
_pd_proc_ls_background_function
;
Background function: "lin interpolate" function with 20 terms:
    3.912(10)e5, 3.373(9)e5, 2.862(7)e5, 2.531(8)e5, 2.157(8)e5, 
    1.476(6)e5, 1.093(6)e5, 8.68(5)e4, 7.84(5)e4, 6.81(5)e4, 
    6.26(5)e4, 5.89(6)e4, 5.72(4)e4, 5.58(4)e4, 5.24(4)e4, 4.72(4)e4, 
    4.21(4)e4, 3.92(4)e4, 3.96(5)e4, 3.21(5)e4, 
;
_pd_proc_ls_pref_orient_corr 'March-Dollase correction coef. = 1.000 axis = [0, 0, 1]'
_pd_proc_ls_profile_function
;
Finger-Cox-Jephcoat function parameters U, V, W, X, Y, SH/L:
  peak variance(Gauss) = Utan(Th)^2^+Vtan(Th)+W:
  peak HW(Lorentz) = X/cos(Th)+Ytan(Th); SH/L = S/L+H/L
  U, V, W in (centideg)^2^, X & Y in centideg
    13.392, -6.480, 2.825, 0.207, 5.156, 0.038, 

;
_pd_proc_ls_prof_R_factor 0.02051
_pd_proc_ls_prof_wR_expected 0.00265
_pd_proc_ls_prof_wR_factor 0.02622
_pd_proc_number_of_points 2930
_pd_spec_mounting ' ?'
_refine_diff_density_max 0.855
_refine_diff_density_min -0.862
_refine_ls_goodness_of_fit_all 10.349
_refine_ls_matrix_type full
_refine_ls_number_parameters 96
_refine_ls_R_Fsqd_factor 0.05115
_refine_ls_shift/su_max 0.0124
_refine_ls_wR_factor_obs 0.02725
_reflns_d_resolution_high 0.948
_reflns_d_resolution_low 11.283
_reflns_limit_h_max 15
_reflns_limit_h_min 0
_reflns_limit_k_max 18
_reflns_limit_k_min 0
_reflns_limit_l_max 5
_reflns_limit_l_min -5
_reflns_number_total 1683
_cod_data_source_file d5dt02947c2.cif
_cod_data_source_block Zr-BTMP_1-1_cap05_Mo
_cod_depositor_comments 'Adding full bibliography for 7720676--7720677.cif.'
_cod_original_cell_volume 1363.78(14)
_cod_original_sg_symbol_H-M 'P 21/a'
_cod_database_code 7720676
_gsas_gsasii_version 5790
_refine_ls_r_f_factor 0.02736
_gsas_proc_ls_prof_r_b_factor 0.02127
_gsas_proc_ls_prof_wr_b_factor 0.02606

loop_
_space_group_symop_id
_space_group_symop_operation_xyz
1 x,y,z
2 1/2-x,1/2+y,-z
3 -x,-y,-z
4 1/2+x,1/2-y,z

loop_
_atom_site_label
_atom_site_type_symbol
_atom_site_fract_x
_atom_site_fract_y
_atom_site_fract_z
_atom_site_occupancy
_atom_site_adp_type
_atom_site_U_iso_or_equiv
_atom_site_site_symmetry_multiplicity
Zr1 Zr 0.95906(31) 0.62967(26) 1.2659(9) 1.0000 Uiso 0.0110(11) 4
P1 P 1.0887(8) 0.7971(7) 1.2327(21) 1.0000 Uiso 0.0110(11) 4
P2 P 0.8385(8) 0.7118(7) 0.7111(19) 1.0000 Uiso 0.0110(11) 4
P3 P 0.5969(7) 0.9357(6) 0.8164(22) 1.0000 Uiso 0.0110(11) 4
O1 O 1.1660(14) 0.7520(12) 1.126(4) 1.0000 Uiso 0.0103(24) 4
O2 O 1.0306(15) 0.7379(11) 1.348(4) 1.0000 Uiso 0.0103(24) 4
O3 O 1.1232(15) 0.8546(13) 1.448(4) 1.0000 Uiso 0.0103(24) 4
C1 C 1.0243(18) 0.8462(16) 0.976(5) 1.0000 Uiso 0.0103(24) 4
O4 O 0.8519(13) 0.6646(12) 0.484(4) 1.0000 Uiso 0.0103(24) 4
O5 O 0.7387(13) 0.6956(15) 0.757(5) 1.0000 Uiso 0.0103(24) 4
O6 O 0.9017(14) 0.6843(12) 0.928(3) 1.0000 Uiso 0.0103(24) 4
C2 C 0.8577(21) 0.8131(13) 0.653(5) 1.0000 Uiso 0.0103(24) 4
O7 O 0.5698(14) 0.9111(12) 1.068(4) 1.0000 Uiso 0.0103(24) 4
O8 O 0.5278(15) 0.9153(13) 0.606(4) 1.0000 Uiso 0.0103(24) 4
O9 O 0.6049(14) 1.0240(10) 0.838(4) 1.0000 Uiso 0.0103(24) 4
C3 C 0.7013(15) 0.8884(18) 0.748(6) 1.0000 Uiso 0.0103(24) 4
C4 C 0.9379(17) 0.8797(18) 1.036(5) 1.0000 Uiso 0.0103(24) 4
C5 C 0.8628(15) 0.8723(18) 0.870(6) 1.0000 Uiso 0.0103(24) 4
C6 C 0.7848(15) 0.9100(18) 0.905(6) 1.0000 Uiso 0.0103(24) 4
C7 C 0.7823(17) 0.9540(21) 1.120(6) 1.0000 Uiso 0.0103(24) 4
C8 C 0.8604(18) 0.9742(22) 1.281(6) 1.0000 Uiso 0.0103(24) 4
C9 C 0.9416(17) 0.9397(17) 1.233(6) 1.0000 Uiso 0.0103(24) 4

loop_
_atom_type_symbol
_atom_type_number_in_cell
_atom_type_scat_Cromer_Mann_a1
_atom_type_scat_Cromer_Mann_a2
_atom_type_scat_Cromer_Mann_a3
_atom_type_scat_Cromer_Mann_a4
_atom_type_scat_Cromer_Mann_b1
_atom_type_scat_Cromer_Mann_b2
_atom_type_scat_Cromer_Mann_b3
_atom_type_scat_Cromer_Mann_b4
_atom_type_scat_Cromer_Mann_c
_atom_type_scat_length_neutron
_atom_type_scat_source
_atom_type_scat_dispersion_real
_atom_type_scat_dispersion_imag
_atom_type_scat_dispersion_source
C 36 2.31 1.02 1.5886 0.865 20.8439 10.2075 0.5687 51.6512 0.2156 0.6648 https://github.com/AdvancedPhotonSource/GSAS-II/blob/master/GSASII/atmdata.py 0.003 0.002 https://github.com/AdvancedPhotonSource/GSAS-II/blob/master/GSASII/atmdata.py
O 36 3.0485 2.2868 1.5463 0.867 13.2771 5.7011 0.3239 32.9089 0.2508 0.5805 https://github.com/AdvancedPhotonSource/GSAS-II/blob/master/GSASII/atmdata.py 0.011 0.006 https://github.com/AdvancedPhotonSource/GSAS-II/blob/master/GSASII/atmdata.py
P 12 6.4345 4.1791 1.78 1.4908 1.9067 27.157 0.526 68.1645 1.1149 0.513 https://github.com/AdvancedPhotonSource/GSAS-II/blob/master/GSASII/atmdata.py 0.102 0.094 https://github.com/AdvancedPhotonSource/GSAS-II/blob/master/GSASII/atmdata.py
Zr 4 17.8765 10.948 5.4173 3.6572 1.2762 11.916 0.1176 87.6627 2.0693 0.716 https://github.com/AdvancedPhotonSource/GSAS-II/blob/master/GSASII/atmdata.py -2.966 0.558 https://github.com/AdvancedPhotonSource/GSAS-II/blob/master/GSASII/atmdata.py

loop_
_geom_angle_atom_site_label_1
_geom_angle_atom_site_label_2
_geom_angle_atom_site_label_3
_geom_angle
_geom_angle_site_symmetry_1
_geom_angle_site_symmetry_2
_geom_angle_site_symmetry_3
_geom_angle_publ_flag
O1 P1 O2 106.7(15) 1_555 1_555 1_555 yes
O1 P1 O3 112.3(14) 1_555 1_555 1_555 yes
O2 P1 O3 107.3(13) 1_555 1_555 1_555 yes
O1 P1 C1 109.0(14) 1_555 1_555 1_555 yes
O2 P1 C1 109.7(15) 1_555 1_555 1_555 yes
O3 P1 C1 111.6(14) 1_555 1_555 1_555 yes
O4 P2 O5 103.5(15) 1_555 1_555 1_555 yes
O4 P2 O6 108.9(14) 1_555 1_555 1_555 yes
O5 P2 O6 111.7(15) 1_555 1_555 1_555 yes
O4 P2 C2 111.0(15) 1_555 1_555 1_555 yes
O5 P2 C2 111.8(14) 1_555 1_555 1_555 yes
O6 P2 C2 109.8(14) 1_555 1_555 1_555 yes
O7 P3 O8 111.8(15) 1_555 1_555 1_555 yes
O7 P3 O9 104.1(13) 1_555 1_555 1_555 yes
O8 P3 O9 109.5(14) 1_555 1_555 1_555 yes
O7 P3 C3 111.1(15) 1_555 1_555 1_555 yes
O8 P3 C3 107.0(14) 1_555 1_555 1_555 yes
O9 P3 C3 113.4(15) 1_555 1_555 1_555 yes
P1 C1 C4 115.8(21) 1_555 1_555 1_555 yes
P2 C2 C5 121.0(21) 1_555 1_555 1_555 yes
P3 C3 C6 117.9(17) 1_555 1_555 1_555 yes
C1 C4 C5 120.4(21) 1_555 1_555 1_555 yes
C1 C4 C9 117.1(22) 1_555 1_555 1_555 yes
C5 C4 C9 119.8(21) 1_555 1_555 1_555 yes
C2 C5 C4 121.6(21) 1_555 1_555 1_555 yes
C2 C5 C6 115.9(20) 1_555 1_555 1_555 yes
C4 C5 C6 122.1(19) 1_555 1_555 1_555 yes
C3 C6 C5 119.4(20) 1_555 1_555 1_555 yes
C3 C6 C7 121.1(20) 1_555 1_555 1_555 yes
C5 C6 C7 117.8(21) 1_555 1_555 1_555 yes
C6 C7 C8 123.2(23) 1_555 1_555 1_555 yes
C7 C8 C9 117.7(23) 1_555 1_555 1_555 yes
C4 C9 C8 117.1(22) 1_555 1_555 1_555 yes

loop_
_geom_bond_atom_site_label_1
_geom_bond_atom_site_label_2
_geom_bond_distance
_geom_bond_site_symmetry_1
_geom_bond_site_symmetry_2
_geom_bond_publ_flag
Zr1 O2 2.177(15) 1_555 1_555 yes
Zr1 O4 2.150(15) 1_555 1_556 yes
Zr1 O6 2.132(15) 1_555 1_555 yes
Zr1 O7 2.164(15) 1_555 4_565 yes
Zr1 O8 2.136(15) 1_555 4_566 yes
Zr1 O9 2.109(16) 1_555 2_647 yes
P1 O1 1.547(18) 1_555 1_555 yes
P1 O2 1.510(15) 1_555 1_555 yes
P1 O3 1.562(17) 1_555 1_555 yes
P1 C1 1.803(19) 1_555 1_555 yes
P2 O4 1.485(15) 1_555 1_555 yes
P2 O5 1.561(17) 1_555 1_555 yes
P2 O6 1.494(15) 1_555 1_555 yes
P2 C2 1.803(19) 1_555 1_555 yes
P3 O7 1.491(16) 1_555 1_555 yes
P3 O8 1.488(15) 1_555 1_555 yes
P3 O9 1.532(16) 1_555 1_555 yes
P3 C3 1.830(19) 1_555 1_555 yes
O1 P1 1.547(18) 1_555 1_555 yes
O2 Zr1 2.177(15) 1_555 1_555 yes
O2 P1 1.510(15) 1_555 1_555 yes
O3 P1 1.562(17) 1_555 1_555 yes
C1 P1 1.803(19) 1_555 1_555 yes
C1 C4 1.480(20) 1_555 1_555 yes
O4 Zr1 2.150(15) 1_555 1_554 yes
O4 P2 1.485(15) 1_555 1_555 yes
O5 P2 1.561(17) 1_555 1_555 yes
O6 Zr1 2.132(15) 1_555 1_555 yes
O6 P2 1.494(15) 1_555 1_555 yes
C2 P2 1.803(19) 1_555 1_555 yes
C2 C5 1.535(19) 1_555 1_555 yes
O7 Zr1 2.164(15) 1_555 4_465 yes
O7 P3 1.491(16) 1_555 1_555 yes
O8 Zr1 2.136(15) 1_555 4_464 yes
O8 P3 1.488(15) 1_555 1_555 yes
O9 Zr1 2.109(16) 1_555 2_657 yes
O9 P3 1.532(16) 1_555 1_555 yes
C3 P3 1.830(19) 1_555 1_555 yes
C3 C6 1.482(19) 1_555 1_555 yes
C4 C1 1.480(20) 1_555 1_555 yes
C4 C5 1.365(19) 1_555 1_555 yes
C4 C9 1.469(20) 1_555 1_555 yes
C5 C2 1.535(19) 1_555 1_555 yes
C5 C4 1.365(19) 1_555 1_555 yes
C5 C6 1.366(19) 1_555 1_555 yes
C6 C3 1.482(19) 1_555 1_555 yes
C6 C5 1.366(19) 1_555 1_555 yes
C6 C7 1.372(20) 1_555 1_555 yes
C7 C6 1.372(20) 1_555 1_555 yes
C7 C8 1.423(20) 1_555 1_555 yes
C8 C7 1.423(20) 1_555 1_555 yes
C8 C9 1.399(20) 1_555 1_555 yes
C9 C4 1.469(20) 1_555 1_555 yes
C9 C8 1.399(20) 1_555 1_555 yes

loop_
_gsas_i100_meas
100.00
14.76
0.72
34.63
6.66
0.59
2.65
2.26
3.97
3.54
5.85
1.89
0.96
0.13
2.73
0.64
20.96
7.78
5.35
11.89
33.45
0.10
23.17
28.30
1.03
3.51
0.75
10.35
1.99
19.60
10.86
0.19
0.09
1.45
2.75
0.20
3.86
4.34
0.00
0.01
1.33
6.49
0.01
8.02
4.26
4.01
2.54
3.76
1.18
1.17
0.67
3.93
1.87
0.24
3.09
0.70
0.07
0.01
4.07
1.43
3.15
0.55
2.27
0.67
1.32
0.25
0.05
4.26
0.09
0.11
7.07
0.76
2.73
5.74
2.18
0.02
2.69
1.79
0.80
0.73
0.03
0.77
3.96
1.21
0.50
0.15
0.25
5.85
1.09
0.23
11.01
0.11
0.10
0.58
0.79
1.83
0.02
0.14
0.03
0.64
3.12
0.30
0.45
0.46
0.19
0.50
0.12
1.21
0.53
0.22
0.05
0.74
1.03
2.14
6.40
0.04
0.26
0.21
1.65
0.48
2.50
0.61
0.04
0.00
0.15
1.55
0.01
0.47
0.00
0.66
0.16
1.55
0.29
0.85
1.56
0.98
0.17
0.05
0.15
0.11
0.31
0.20
0.55
0.10
0.08
0.05
0.05
0.23
1.15
0.02
0.35
0.55
0.33
0.12
1.65
0.49
0.49
1.50
0.73
2.90
1.23
1.87
0.13
0.71
0.08
0.12
0.03
0.85
1.52
4.71
0.19
0.01
0.08
0.19
0.24
2.43
0.91
0.00
0.18
0.52
0.04
0.02
0.00
0.59
0.03
0.03
0.61
0.19
0.09
0.62
0.85
0.23
0.68
0.37
0.05
4.92
2.47
0.65
1.23
0.03
0.07
0.02
0.08
0.24
0.35
0.03
0.14
0.15
0.96
0.06
0.36
0.65
0.00
0.01
0.72
0.08
0.94
0.01
0.07
2.26
0.62
0.19
1.43
1.80
0.01
0.17
3.27
0.20
0.04
0.11
0.00
0.45
0.13
0.62
0.25
1.10
4.28
0.88
1.49
0.00
0.10
0.85
0.23
0.74
0.09
0.43
0.13
0.02
2.20
0.00
0.31
1.30
0.48
0.60
0.99
0.00
0.00
0.63
0.37
0.24
0.95
0.07
0.53
0.17
0.41
0.03
0.47
0.14
0.68
0.75
0.37
0.08
0.01
0.01
0.00
0.21
0.34
1.03
0.05
0.23
0.04
0.02
1.20
0.20
0.01
0.55
2.46
0.80
0.05
0.04
0.08
0.49
0.26
0.01
2.17
0.22
0.54
0.02
0.80
0.42
0.03
0.00
0.15
1.01
0.39
2.35
0.09
2.85
0.02
0.25
0.96
0.77
1.75
0.00
0.26
0.23
1.20
0.11
0.14
0.47
0.28
0.07
0.26
0.01
0.64
0.82
1.28
0.20
0.09
0.10
1.11
0.80
0.00
0.05
0.97
1.25
0.05
1.23
0.01
0.02
0.91
0.13
0.81
0.59
1.05
0.05
0.43
0.18
0.04
0.11
0.05
0.39
0.33
0.13
0.46
1.14
0.09
2.85
0.00
0.00
0.97
0.00
0.05
1.05
0.17
0.65
0.11
1.77
1.25
0.16
0.99
0.22
0.63
0.01
0.27
0.01
0.35
0.15
0.20
0.52
0.81
1.29
0.00
0.08
1.01
0.52
0.09
0.95
0.06
0.16
0.07
1.16
0.77
0.18
1.51
0.77
0.00
0.04
0.14
0.12
0.01
1.28
0.00
0.06
0.00
0.35
0.07
0.88
0.12
0.53
0.06
0.39
1.63
0.00
0.02
0.11
0.08
0.03
1.76
0.89
0.16
0.08
0.12
0.00
0.00
0.08
0.18
0.41
0.55
0.02
0.60
0.00
0.03
0.14
0.25
0.01
0.90
0.02
0.00
0.41
0.42
0.02
0.03
0.00
1.05
1.12
0.00
0.01
0.07
1.20
0.07
1.02
0.07
0.24
0.29
0.30
0.01
0.14
0.95
0.03
0.02
0.01
0.02
0.05
0.28
0.86
0.06
0.35
0.08
0.36
0.09
0.00
0.10
0.16
0.12
0.19
0.10
0.20
0.01
0.44
0.07
0.58
0.36
0.02
0.79
0.27
0.00
0.41
0.00
0.01
0.01
0.24
0.22
0.30
0.00
0.82
0.01
0.40
0.63
0.00
0.13
0.00
0.08
0.10
0.63
0.05
0.03
0.07
0.11
1.05
0.15
0.33
0.04
0.03
2.13
0.35
0.02
0.00
0.29
0.42
0.07
0.22
0.31
0.84
0.04
0.25
0.00
0.02
0.07
0.14
0.06
0.00
0.38
0.36
0.20
0.01
0.04
0.11
0.04
0.05
0.07
0.06
0.11
0.09
0.02
0.04
0.01
0.28
0.43
0.00
0.24
0.01
0.09
0.39
0.15
1.01
0.79
0.01
0.31
0.05
0.55
0.30
0.00
0.06
0.14
0.02
0.33
0.38
0.01
0.05
0.33
0.00
0.22
1.07
0.11
0.09
0.03
0.03
0.01
0.36
0.00
0.07
0.00
0.02
0.29
0.01
0.04
0.04
0.06
0.04
0.01
0.03
0.26
0.00
0.72
0.44
0.01
0.03
0.24
0.01
0.08
0.12
0.45
0.02
0.39
0.64
0.89
0.00
0.01
0.03
0.00
0.02
0.23
0.39
0.42
0.19
0.38
0.11
0.36
0.04
0.58
0.32
0.14
0.02
0.08
0.24
0.19
0.31
0.01
0.56
0.95
0.00
0.02
0.01
0.02
0.91
0.01
0.12
0.17
0.57
0.24
0.08
0.21
0.02
0.00
0.25
0.00
0.08
0.03
0.02
0.09
0.21
0.34
0.65
0.27
0.04
0.18
0.05
0.02
0.00
0.06
0.16
0.00
0.00
0.39
0.04
0.00
0.01
0.00
0.20
0.11
0.03
0.14
0.00
0.02
0.02
0.01
0.61
0.36
0.00
0.00
0.04
0.18
0.03
0.03
0.33
0.01
0.03
0.01
0.42
0.00
0.00
0.29
0.24
0.10
1.45
0.18
0.01
0.01
0.20
0.15
0.39
0.11
0.00
0.00
0.01
1.65
0.07
0.00
0.04
0.47
0.01
0.07
0.07
0.00
0.31
0.05
0.06
0.07
0.22
0.09
0.49
0.00
0.11
0.07
0.00
0.01
0.11
0.03
0.24
0.03
0.02
0.02
0.23
0.12
0.09
0.03
0.02
0.36
0.01
0.03
0.01
0.02
0.04
0.14
0.00
0.01
0.00
0.01
0.14
0.20
0.13
0.00
0.00
0.03
0.06
0.00
0.10
0.16
0.02
0.60
0.11
0.00
0.18
0.10
0.05
0.08
0.02
0.17
0.14
0.03
0.02
0.30
0.00
0.48
0.60
0.15
0.26
0.07
0.01
0.47
0.52
0.08
0.00
0.13
0.00
0.01
0.05
0.19
0.14
0.08
0.53
0.03
0.34
0.02
0.06
0.39
0.00
0.13
0.00
0.15
0.44
0.05
0.08
0.02
0.16
0.04
0.09
0.04
0.04
0.06
0.07
0.02
0.00
0.50
0.22
0.02
0.03
0.02
0.13
0.11
0.04
0.00
0.05
0.04
0.34
0.05
0.00
0.03
0.05
0.35
0.00
0.02
0.02
0.59
0.20
0.00
0.12
0.00
0.10
0.02
0.10
0.03
0.03
0.02
0.00
0.85
0.43
0.00
0.38
0.08
0.19
0.01
0.08
0.15
0.01
0.21
0.02
0.00
0.10
0.01
0.00
0.05
0.07
0.01
0.17
0.05
0.02
0.00
0.78
0.00
0.03
0.29
0.00
0.01
0.07
0.01
0.16
0.01
0.11
0.04
0.10
0.00
0.19
0.03
0.33
0.01
0.06
0.07
0.10
0.04
0.30
0.07
0.80
0.01
0.10
0.01
0.65
0.15
0.02
0.00
0.09
0.36
0.11
0.00
0.35
0.12
0.03
0.01
0.12
0.03
0.16
0.30
0.00
0.07
0.15
0.18
0.22
0.06
0.06
0.01
0.20
0.00
0.63
0.05
0.59
0.23
0.05
0.01
0.00
0.00
0.28
0.12
0.00
0.02
0.56
0.06
0.05
0.03
0.11
0.06
0.01
0.00
0.04
0.21
0.07
0.80
0.01
0.30
0.15
0.00
0.15
0.22
0.03
0.01
0.02
0.00
0.21
0.15
0.16
0.02
0.11
0.01
0.04
0.04
0.19
0.05
0.02
0.02
0.00
0.55
0.12
0.07
0.03
0.20
0.04
0.13
0.01
0.05
0.25
0.01
0.00
0.02
0.04
0.02
0.01
0.23
0.00
0.24
0.01
0.03
0.14
0.02
0.54
0.41
0.00
0.05
0.01
0.45
0.05
0.02
0.04
0.08
0.03
0.03
0.01
0.02
0.05
0.08
0.06
0.01
0.00
0.06
0.04
0.05
0.18
0.16
0.26
0.03
0.17
0.00
0.00
0.32
0.12
0.03
0.46
0.20
0.03
0.05
0.01
0.02
0.00
0.00
0.48
0.02
0.02
0.03
0.01
0.09
0.06
0.00
0.04
0.50
0.16
0.01
0.02
0.01
0.22
0.00
0.04
0.01
0.12
0.00
0.21
0.00
0.05
0.08
0.00
0.26
0.11
0.02
0.04
0.01
0.02
0.12
0.07
0.01
0.35
0.59
0.11
0.07
0.06
0.05
0.13
0.17
0.29
0.11
0.55
0.10
0.34
0.00
0.04
0.02
0.04
0.02
0.00
0.11
0.40
0.31
0.00
0.20
0.06
0.55
0.01
0.03
0.07
0.15
0.05
0.09
0.12
0.04
0.38
0.03
0.08
0.16
0.17
0.37
0.02
0.05
0.05
0.04
0.03
0.02
0.15
0.10
0.04
0.03
0.04
0.02
0.01
0.90
0.13
0.03
0.07
0.01
0.16
0.15
0.00
0.11
0.00
0.03
0.04
0.02
0.08
0.59
0.10
0.15
0.00
0.06
0.30
0.01
0.08
0.04
0.05
0.07
0.02
0.00
0.03
0.05
0.24
0.03
0.22
0.01
0.07
0.05
0.25
0.20
0.16
0.28
0.00
0.18
0.17
0.01
0.03
0.01
0.15
0.02
0.01
0.10
0.23
0.06
0.09
0.21
0.00
0.12
0.04
0.06
0.37
0.08
0.00
0.18
0.10
0.15
0.04
0.04
0.09
0.06
0.10
0.18
0.12
0.01
0.00
0.00
0.05
0.02
0.00
0.00
0.05
0.02
0.01
0.00
0.00
0.01
0.00
0.09
0.00
0.03
0.18
0.01
0.04
0.30
0.05
0.02
0.01
0.26
0.00
0.28
0.11
0.01
0.26
0.02
0.04
0.00
0.00
0.01
0.01
0.11
0.00
0.17
0.00
0.16
0.12
0.11
0.14
0.05
0.02
0.14
0.02
0.00
0.01
0.05
0.04
0.01
0.37
0.22
0.08
0.19
0.01
0.13
0.04
0.04
0.04
0.01
0.06
0.10
0.01
0.00
0.25
0.25
0.01
0.05
0.62
0.03
0.06
0.01
0.30
0.08
0.05
0.15
0.24
0.00
0.16
0.01
0.10
0.21
0.04
0.00
0.00
0.01
0.10
0.00
0.00
0.09
0.09
0.00
0.11
0.06
0.00
0.04
0.03
0.00
0.01
0.00
0.21
0.12
0.00
0.01
0.01
0.00
0.10
0.04
0.06
0.06
0.58
0.58
0.09
0.17
0.00
0.10
0.01
0.17
0.03
0.05
0.09
0.28
0.06
0.00
0.09
0.22
0.01
0.01
0.01
0.11
0.07
0.00
0.00
0.01
0.06
0.01
0.04
0.07
0.10
0.00
0.01
0.01
0.09
0.11
0.33
0.08
0.06
0.29
0.09
0.00
0.14
0.01
0.51
0.11
0.14
0.13
0.12
0.00
0.01
0.00
0.17
0.00
0.01
0.01
0.04
0.18
0.02
0.01
0.01
0.03
0.28
0.00
0.04
0.01
0.14
0.06
0.29
0.06
0.06
0.21
0.00
0.02
0.00
0.15
0.17
0.01
0.03
0.02
0.04
0.01
0.01
0.04
0.00
0.02
0.00
0.04
0.00
0.00
0.05
0.20
0.01
0.16
0.17
0.06
0.05
0.09
0.02
0.00
0.00
0.48
0.02
0.03
0.43
0.00
0.04
0.00
0.06
0.16
0.08
0.00
0.01
0.00
0.18
0.11
0.01
0.00
0.00
0.04
0.06
0.11
0.04
0.02
0.00
0.04
0.01
0.05
0.04
0.03
0.01
0.00
0.37
0.20
0.00
0.17
0.03
0.01
0.00
0.04
0.25
0.14
0.02
0.15
0.00
0.02
0.05
0.02
0.00
0.00
0.06
0.11
0.13
0.01
0.24
0.16
0.03
0.01
0.01
0.02
0.10
0.00
0.07
0.00
0.05
0.01
0.20
0.07
0.00
0.00
0.01
0.02
0.11
0.00
0.01
0.02
0.01
0.05
0.05
0.00
0.04
0.00
0.03
0.08
0.04
0.02
0.01
0.01
0.06
0.00
0.00
0.01
0.17
0.04
0.03
0.07
0.07
0.04
0.00
0.14
0.00
0.00
0.05
0.00
0.05
0.02
0.01
0.01
0.03
0.10
0.01
0.16
0.16
0.10
0.08
0.04
0.08
0.35
0.00
0.04
0.14
0.14
0.03
0.17
0.01
0.02
0.15
0.03
0.00
0.00
0.00
0.01
0.24
0.18
0.02
0.01
0.09
0.09
0.06
0.06
0.01
0.02
0.03
0.04
0.09
0.01
0.10
0.00
0.02
0.11
0.09
0.00
0.26
0.09
0.03
0.00
0.03
0.06
0.02
0.38
0.01
0.05
0.10
0.01
0.00
0.01
0.01
0.00
0.01
0.11
0.02
0.13
0.02
0.46
0.01
0.08
0.14
0.00
0.19
0.04
0.03
0.02
0.00
0.02
0.14
0.20
0.00
0.04
0.00
0.06
0.06
0.04
0.10
0.01
0.03
0.15
0.02
0.04
0.02
0.01
0.00
0.00
0.02
0.00
0.06
0.00
0.01
0.04
0.02
0.09
0.00
0.11
0.01
0.08
0.09
0.01
0.01
0.01
0.06
0.00
0.01
0.19
0.04
0.00
0.01
0.02
0.03
0.03
0.03
0.00
0.06
0.12
0.02
0.21
0.03
0.03
0.01
0.01
0.10
0.01
0.08
0.13
0.13
0.01
0.03
0.02
0.02
0.10
0.00
0.15
0.03
0.30
0.08
0.00
0.03
0.12
0.04
0.04
0.00
0.00
0.03
0.05
0.00
0.00
0.10
0.42
0.00
0.01
0.00
0.09
0.04
0.05
0.04
0.02
0.08
0.00
0.01
0.04
0.05
0.03
0.18
0.00
